data_4321720
loop_
_publ_author_name
'Takashi Furuhashi'
'Masaki Kawano'
'Yoshihiro Koide'
'Ryosuke Somazawa'
'Kazuko Matsumoto'

_publ_contact_author
;
    Yoshihiro Koide
 Department fo Chemistry, Waseda University, School of Science and
Engineering, Tokyo 160 JAPAN
;
_publ_contact_author_email ' ykoide@mn.waseda.ac.jp '
_publ_contact_author_fax ' (03)5286-3108 '
_publ_contact_author_phone ' (03)5286-3108 '
_publ_section_title
;
 Structural Studies of the Hydrazine and Ammine Complexes of the Dinuclear
 Ruthenium Polysulfide Complexes
;
_journal_name_full 'Inorganic Chemistry'
_journal_page_first 109
_journal_page_last 114
_journal_paper_doi 10.1021/ic9804115
_journal_volume 38
_journal_year 1999
_chemical_formula_sum 'C44.5 H47 Cl N4 O2 P2 Ru2 S8'
_chemical_formula_weight 1225.91
_space_group_IT_number 2
_symmetry_cell_setting triclinic
_symmetry_Int_Tables_number 2
_symmetry_space_group_name_Hall '-P 1'
_symmetry_space_group_name_H-M 'P -1'
_audit_creation_date 'Wed Mar 18 21:24:50 1998'
_audit_creation_method 'from TEXRAY.INF file'
_cell_angle_alpha 110.70(1)
_cell_angle_beta 90.73(1)
_cell_angle_gamma 104.23(1)
_cell_formula_units_Z 2
_cell_length_a 20.003(3)
_cell_length_b 14.155(2)
_cell_length_c 10.061(2)
_cell_measurement_reflns_used 25
_cell_measurement_temperature 293.2
_cell_measurement_theta_max 12.5
_cell_measurement_theta_min 2.0
_cell_volume 2567.4(8)
_computing_cell_refinement 'MSC/AFC Diffractometer Control'
_computing_data_collection 'MSC/AFC Diffractometer Control'
_computing_data_reduction teXsan
_computing_publication_material teXsan
_computing_structure_refinement teXsan
_diffrn_ambient_temperature 293.2
_diffrn_measurement_device 'Rigaku AFC5R'
_diffrn_measurement_method \w
_diffrn_orient_matrix_UB_11 0.00000
_diffrn_orient_matrix_UB_12 0.00000
_diffrn_orient_matrix_UB_13 0.00000
_diffrn_orient_matrix_UB_21 0.00000
_diffrn_orient_matrix_UB_22 0.00000
_diffrn_orient_matrix_UB_23 0.00000
_diffrn_orient_matrix_UB_31 0.00000
_diffrn_orient_matrix_UB_32 0.00000
_diffrn_orient_matrix_UB_33 0.00000
_diffrn_radiation_detector 'scintillation counter'
_diffrn_radiation_monochromator graphite
_diffrn_radiation_source 'Rigaku rotating anode'
_diffrn_radiation_type 'Mo K\a'
_diffrn_radiation_wavelength 0.7107
_diffrn_reflns_av_R_equivalents 0.014
_diffrn_reflns_av_sigmaI/netI 0.101
_diffrn_reflns_limit_h_max 23
_diffrn_reflns_limit_h_min 0
_diffrn_reflns_limit_k_max 16
_diffrn_reflns_limit_k_min -16
_diffrn_reflns_limit_l_max 11
_diffrn_reflns_limit_l_min -11
_diffrn_reflns_number 9036
_diffrn_reflns_reduction_process 'Lp corrections applied'
_diffrn_reflns_theta_max 0.00
_diffrn_reflns_theta_min 0.00
_diffrn_standards_decay_% 0.00
_diffrn_standards_interval_count 0
_diffrn_standards_number 0
_exptl_absorpt_coefficient_mu 1.069
_exptl_absorpt_correction_type none
_exptl_crystal_colour yellow
_exptl_crystal_density_diffrn 1.586
_exptl_crystal_density_meas ?
_exptl_crystal_description prismatic
_exptl_crystal_F_000 1242.00
_exptl_crystal_size_max 0.200
_exptl_crystal_size_mid 0.160
_exptl_crystal_size_min 0.120
_refine_diff_density_max 1.55
_refine_diff_density_min -1.66
_refine_ls_extinction_method none
_refine_ls_goodness_of_fit_all 1.486
_refine_ls_goodness_of_fit_obs 1.138
_refine_ls_hydrogen_treatment noref
_refine_ls_matrix_type full
_refine_ls_number_constraints 0
_refine_ls_number_parameters 560
_refine_ls_number_reflns 5188
_refine_ls_number_restraints 0
_refine_ls_R_factor_all 0.1103
_refine_ls_R_factor_obs 0.0547
_refine_ls_shift/esd_max 4.0270
_refine_ls_shift/esd_mean 0.0070
_refine_ls_structure_factor_coef F
_refine_ls_weighting_details 'w = 1/[\s^2^(Fo) + 0.00240|Fo|^2^]'
_refine_ls_weighting_scheme calc
_refine_ls_wR_factor_all 0.0970
_refine_ls_wR_factor_obs 0.0753
_reflns_number_observed 5188
_reflns_number_total 9036
_reflns_observed_criterion >3.0sigma(I)
_cod_data_source_file ic9804115_1.cif
_cod_data_source_block complex2
_cod_depositor_comments
;
The following automatic conversions were performed:

'_exptl_crystal_density_meas' value 'not measured' was changed to '?'
- the value is perceived as not measured.

Automatic conversion script
Id: cif_fix_values 3008 2015-01-20 13:52:24Z robertas 

The following automatic conversions were performed:

'_refine_ls_weighting_scheme' value 'w = 1/[\s^2^(Fo) +
0.00240|Fo|^2^]' was changed to 'calc'. New tag
'_refine_ls_weighting_details' was created. The value of the new tag
was set to 'w = 1/[\s^2^(Fo) + 0.00240|Fo|^2^]'.

Automatic conversion script
Id: cif_fix_values 3143 2015-03-26 13:38:13Z robertas 
;
_cod_original_sg_symbol_H-M 'P -1 '
_cod_original_formula_sum 'C44.50 H47 Cl N4 O2 P2 S8 Ru2 '
_cod_database_code 4321720

loop_
_symmetry_equiv_pos_as_xyz
x,y,z
-x,-y,-z

loop_
_atom_site_aniso_label
_atom_site_aniso_U_11
_atom_site_aniso_U_22
_atom_site_aniso_U_33
_atom_site_aniso_U_12
_atom_site_aniso_U_13
_atom_site_aniso_U_23
Ru(1) 0.0293(4) 0.0309(4) 0.0323(4) 0.0073(3) 0.0031(3) 0.0162(3)
Ru(2) 0.0302(4) 0.0324(4) 0.0334(4) 0.0052(3) 0.0043(3) 0.0151(3)
S(1) 0.042(1) 0.046(1) 0.040(1) 0.015(1) 0.000(1) 0.023(1)
S(2) 0.063(2) 0.054(1) 0.042(1) 0.021(1) 0.009(1) 0.032(1)
S(3) 0.047(1) 0.046(1) 0.048(1) 0.012(1) 0.014(1) 0.025(1)
S(4) 0.048(1) 0.038(1) 0.044(1) 0.015(1) 0.009(1) 0.025(1)
S(5) 0.038(1) 0.043(1) 0.058(2) 0.009(1) 0.011(1) 0.032(1)
S(6) 0.030(1) 0.041(1) 0.060(2) 0.007(1) 0.001(1) 0.032(1)
S(7) 0.033(1) 0.049(1) 0.044(1) 0.004(1) 0.005(1) 0.020(1)
S(8) 0.038(1) 0.069(2) 0.043(2) 0.014(1) 0.004(1) 0.034(1)
P(1) 0.028(1) 0.031(1) 0.033(1) 0.0066(9) 0.0028(9) 0.015(1)
P(2) 0.033(1) 0.031(1) 0.035(1) 0.007(1) 0.0025(10) 0.012(1)
O(1) 0.089(6) 0.063(5) 0.040(3) 0.023(5) 0.005(4) 0.008(3)
O(2) 0.068(5) 0.047(4) 0.068(6) -0.007(4) 0.008(4) -0.006(3)
N(1) 0.043(4) 0.028(4) 0.036(3) 0.010(3) -0.005(3) 0.008(2)
N(2) 0.036(4) 0.031(3) 0.033(4) 0.002(3) 0.001(3) 0.013(2)
N(3) 0.035(4) 0.063(6) 0.073(7) 0.001(4) -0.006(4) 0.026(5)
N(4) 0.043(5) 0.087(7) 0.064(6) 0.030(5) -0.002(4) 0.033(5)
C(1) 0.044(6) 0.038(5) 0.038(3) 0.007(5) 0.005(5) 0.015(3)
C(2) 0.043(6) 0.042(3) 0.035(6) 0.004(4) 0.000(4) 0.005(3)
C(3) 0.033(3) 0.040(5) 0.053(6) 0.010(3) 0.013(4) 0.023(4)
C(4) 0.040(4) 0.042(5) 0.041(5) 0.003(4) 0.003(3) 0.010(4)
C(5) 0.051(8) 0.080(9) 0.15(1) -0.022(6) 0.002(8) 0.081(10)
C(6) 0.041(6) 0.075(8) 0.12(1) 0.012(6) -0.022(7) 0.057(8)
C(7) 0.043(6) 0.092(9) 0.10(1) 0.030(7) 0.016(6) 0.045(8)
C(8) 0.066(8) 0.11(1) 0.072(9) 0.031(8) -0.002(6) 0.057(8)
C(9) 0.035(5) 0.033(4) 0.036(5) 0.014(4) -0.008(3) 0.010(4)
C(10) 0.053(6) 0.047(5) 0.055(7) 0.012(5) 0.016(5) 0.035(5)
C(11) 0.067(7) 0.047(6) 0.071(8) 0.021(5) 0.018(5) 0.033(6)
C(12) 0.064(7) 0.043(6) 0.055(7) 0.017(5) -0.004(4) 0.019(5)
C(13) 0.059(7) 0.041(5) 0.047(6) 0.019(5) -0.009(5) 0.008(4)
C(14) 0.045(6) 0.042(5) 0.039(6) 0.019(5) 0.003(4) 0.006(5)
C(15) 0.031(4) 0.040(4) 0.028(5) 0.008(3) 0.007(3) 0.015(3)
C(16) 0.039(5) 0.052(6) 0.045(6) 0.023(4) 0.006(4) 0.023(5)
C(17) 0.042(5) 0.059(5) 0.056(7) 0.003(5) -0.006(4) 0.027(5)
C(18) 0.051(7) 0.063(5) 0.042(6) 0.012(5) -0.004(5) 0.013(5)
C(19) 0.045(6) 0.054(7) 0.060(7) 0.005(5) 0.002(4) 0.006(6)
C(20) 0.050(6) 0.040(4) 0.046(6) 0.016(4) 0.006(4) 0.012(4)
C(21) 0.036(4) 0.027(5) 0.035(3) 0.003(4) 0.006(3) 0.012(4)
C(22) 0.048(6) 0.060(7) 0.045(4) 0.000(5) -0.011(4) 0.029(5)
C(23) 0.080(7) 0.076(9) 0.046(5) 0.014(6) 0.000(6) 0.030(6)
C(24) 0.091(8) 0.055(7) 0.043(6) 0.020(6) 0.019(5) 0.025(6)
C(25) 0.067(7) 0.052(7) 0.052(5) 0.021(6) 0.026(5) 0.020(5)
C(26) 0.037(5) 0.037(5) 0.049(5) 0.009(4) 0.009(4) 0.015(5)
C(27) 0.035(4) 0.030(4) 0.039(4) 0.014(3) -0.003(3) 0.005(3)
C(28) 0.043(6) 0.047(6) 0.058(7) -0.003(4) 0.005(4) 0.019(5)
C(29) 0.041(6) 0.046(6) 0.071(5) -0.003(4) 0.002(5) 0.014(5)
C(30) 0.039(5) 0.046(6) 0.072(5) 0.014(5) 0.006(5) 0.022(5)
C(31) 0.047(5) 0.037(5) 0.050(6) 0.015(4) -0.002(4) 0.013(4)
C(32) 0.036(5) 0.047(5) 0.041(4) 0.018(4) 0.001(4) 0.018(4)
C(33) 0.029(5) 0.042(5) 0.036(4) -0.005(3) 0.001(3) 0.009(4)
C(34) 0.064(7) 0.043(6) 0.051(6) 0.026(5) 0.024(5) 0.014(5)
C(35) 0.064(8) 0.066(8) 0.055(6) 0.012(6) 0.029(6) 0.022(6)
C(36) 0.054(7) 0.082(9) 0.043(7) 0.008(5) 0.012(5) 0.024(6)
C(37) 0.045(6) 0.080(8) 0.058(6) 0.004(5) 0.009(5) 0.040(7)
C(38) 0.046(6) 0.059(7) 0.057(6) 0.010(5) 0.005(5) 0.041(6)
C(39) 0.045(5) 0.032(4) 0.048(6) 0.015(3) 0.013(4) 0.019(4)
C(40) 0.058(7) 0.039(4) 0.074(8) 0.002(4) -0.009(6) 0.014(5)
C(41) 0.070(8) 0.045(6) 0.10(1) 0.020(6) 0.000(6) 0.030(7)
C(42) 0.078(8) 0.061(6) 0.066(8) 0.031(6) 0.019(5) 0.031(6)
C(43) 0.074(8) 0.060(5) 0.087(9) 0.043(6) -0.003(7) 0.021(6)
C(44) 0.048(6) 0.057(6) 0.075(8) 0.013(5) -0.017(5) 0.023(6)

loop_
_atom_site_label
_atom_site_fract_x
_atom_site_fract_y
_atom_site_fract_z
_atom_site_U_iso_or_equiv
_atom_site_thermal_displace_type
_atom_site_calc_flag
_atom_site_calc_attached_atom
_atom_site_occupancy
_atom_site_refinement_flags
Ru(1) 0.69118(4) 0.39912(6) 0.69708(8) 0.0297(2) Uani d . 1.00 .
Ru(2) 0.70468(4) 0.05223(6) 0.29418(8) 0.0317(2) Uani d . 1.00 .
Cl(1) 0 0 0 0 Uiso d . 1.00 .
S(1) 0.7663(1) 0.3177(2) 0.7767(3) 0.0399(7) Uani d . 1.00 .
S(2) 0.7088(1) 0.1913(2) 0.8186(3) 0.0477(8) Uani d . 1.00 .
S(3) 0.6537(1) 0.0743(2) 0.6346(3) 0.0450(7) Uani d . 1.00 .
S(4) 0.7197(1) 0.0060(2) 0.4988(3) 0.0396(7) Uani d . 1.00 .
S(5) 0.5827(1) 0.2808(2) 0.7121(3) 0.0429(7) Uani d . 1.00 .
S(6) 0.5980(1) 0.4384(2) 0.5897(3) 0.0407(7) Uani d . 1.00 .
S(7) 0.5832(1) 0.0555(2) 0.3154(3) 0.0426(7) Uani d . 1.00 .
S(8) 0.6687(1) 0.1122(2) 0.1137(3) 0.0466(8) Uani d . 1.00 .
P(1) 0.7767(1) 0.5271(2) 0.6565(2) 0.0299(6) Uani d . 1.00 .
P(2) 0.8187(1) 0.0456(2) 0.2532(3) 0.0328(6) Uani d . 1.00 .
O(1) 0.6919(4) 0.5361(6) 1.0000(8) 0.066(2) Uani d . 1.00 .
O(2) 0.6396(4) -0.1686(6) 0.1055(9) 0.073(2) Uani d . 1.00 .
N(1) 0.6858(4) 0.2792(5) 0.4803(8) 0.037(2) Uani d . 1.00 .
N(2) 0.7387(4) 0.2200(5) 0.4396(8) 0.034(2) Uani d . 1.00 .
N(3) 0.4739(4) 0.3092(7) 0.587(1) 0.059(3) Uani d . 1.00 .
N(4) 0.5382(5) 0.1278(8) 0.125(1) 0.061(3) Uani d . 1.00 .
C(1) 0.6909(5) 0.4842(7) 0.877(1) 0.041(2) Uani d . 1.00 .
C(2) 0.6684(5) -0.0838(8) 0.178(1) 0.044(2) Uani d . 1.00 .
C(3) 0.5419(5) 0.3390(7) 0.626(1) 0.040(2) Uani d . 1.00 .
C(4) 0.5888(5) 0.1007(8) 0.175(1) 0.044(2) Uani d . 1.00 .
C(5) 0.4276(6) 0.220(1) 0.618(2) 0.089(5) Uani d . 1.00 .
C(6) 0.4422(6) 0.3669(10) 0.519(2) 0.073(4) Uani d . 1.00 .
C(7) 0.4706(6) 0.123(1) 0.188(1) 0.072(4) Uani d . 1.00 .
C(8) 0.5470(7) 0.171(1) 0.013(1) 0.074(4) Uani d . 1.00 .
C(9) 0.7529(5) 0.6484(7) 0.6702(10) 0.034(2) Uani d . 1.00 .
C(10) 0.7817(5) 0.7049(8) 0.586(1) 0.047(3) Uani d . 1.00 .
C(11) 0.7677(6) 0.8005(8) 0.605(1) 0.058(3) Uani d . 1.00 .
C(12) 0.7258(6) 0.8391(8) 0.707(1) 0.054(3) Uani d . 1.00 .
C(13) 0.6966(6) 0.7837(8) 0.789(1) 0.050(3) Uani d . 1.00 .
C(14) 0.7090(5) 0.6845(8) 0.771(1) 0.043(3) Uani d . 1.00 .
C(15) 0.8595(4) 0.5804(7) 0.7710(9) 0.033(2) Uani d . 1.00 .
C(16) 0.8961(5) 0.5089(8) 0.781(1) 0.042(3) Uani d . 1.00 .
C(17) 0.9587(5) 0.5468(9) 0.871(1) 0.053(3) Uani d . 1.00 .
C(18) 0.9851(6) 0.6531(9) 0.951(1) 0.054(3) Uani d . 1.00 .
C(19) 0.9476(6) 0.7244(9) 0.943(1) 0.059(3) Uani d . 1.00 .
C(20) 0.8855(5) 0.6859(8) 0.851(1) 0.046(3) Uani d . 1.00 .
C(21) 0.7988(5) 0.4822(7) 0.4720(9) 0.033(2) Uani d . 1.00 .
C(22) 0.7474(5) 0.4665(9) 0.363(1) 0.051(3) Uani d . 1.00 .
C(23) 0.7583(7) 0.4241(10) 0.216(1) 0.067(3) Uani d . 1.00 .
C(24) 0.8210(7) 0.3971(9) 0.182(1) 0.061(3) Uani d . 1.00 .
C(25) 0.8711(6) 0.4120(9) 0.290(1) 0.056(3) Uani d . 1.00 .
C(26) 0.8605(5) 0.4553(7) 0.437(1) 0.042(2) Uani d . 1.00 .
C(27) 0.8870(5) 0.1582(7) 0.3769(10) 0.036(2) Uani d . 1.00 .
C(28) 0.9425(5) 0.2123(8) 0.324(1) 0.052(3) Uani d . 1.00 .
C(29) 0.9927(5) 0.2971(8) 0.423(1) 0.057(3) Uani d . 1.00 .
C(30) 0.9902(5) 0.3257(8) 0.571(1) 0.052(3) Uani d . 1.00 .
C(31) 0.9362(5) 0.2700(7) 0.621(1) 0.045(3) Uani d . 1.00 .
C(32) 0.8835(5) 0.1866(7) 0.524(1) 0.040(2) Uani d . 1.00 .
C(33) 0.8483(5) 0.0378(7) 0.0772(10) 0.040(2) Uani d . 1.00 .
C(34) 0.8923(6) -0.0229(8) 0.012(1) 0.051(3) Uani d . 1.00 .
C(35) 0.9149(6) -0.0237(10) -0.116(1) 0.063(4) Uani d . 1.00 .
C(36) 0.8982(6) 0.0409(10) -0.179(1) 0.061(4) Uani d . 1.00 .
C(37) 0.8553(6) 0.1034(10) -0.115(1) 0.059(3) Uani d . 1.00 .
C(38) 0.8286(5) 0.1017(8) 0.014(1) 0.049(3) Uani d . 1.00 .
C(39) 0.8423(5) -0.0661(7) 0.278(1) 0.039(2) Uani d . 1.00 .
C(40) 0.8012(6) -0.1655(8) 0.201(1) 0.061(3) Uani d . 1.00 .
C(41) 0.8185(7) -0.2530(9) 0.209(1) 0.070(4) Uani d . 1.00 .
C(42) 0.8782(7) -0.2392(10) 0.298(1) 0.064(4) Uani d . 1.00 .
C(43) 0.9167(7) -0.1409(10) 0.374(1) 0.070(4) Uani d . 1.00 .
C(44) 0.8987(6) -0.0554(9) 0.366(1) 0.060(3) Uani d . 1.00 .
C(45) 0 0 0 0 Uiso d . 0.50 .
H(1) 0 0 0 0 Uiso calc . 1.00 .
H(2) 0 0 0 0 Uiso calc . 1.00 .
H(3) 0 0 0 0 Uiso calc . 1.00 .
H(4) 0 0 0 0 Uiso calc . 1.00 .

loop_
_atom_type_symbol
_atom_type_oxidation_number
_atom_type_number_in_cell
_atom_type_scat_dispersion_real
_atom_type_scat_dispersion_imag
_atom_type_scat_source
Ru 0 4 -1.259 0.836
;International Tables for Crystallography
(1992, Vol. C, Tables 4.2.6.8 and 6.1.1.1)
;
S 0 16 0.125 0.123
;International Tables for Crystallography
(1992, Vol. C, Tables 4.2.6.8 and 6.1.1.1)
;
P 0 4 0.102 0.094
;International Tables for Crystallography
(1992, Vol. C, Tables 4.2.6.8 and 6.1.1.1)
;
C 0 89 0.003 0.002
;International Tables for Crystallography
(1992, Vol. C, Tables 4.2.6.8 and 6.1.1.1)
;
N 0 8 0.006 0.003
;International Tables for Crystallography
(1992, Vol. C, Tables 4.2.6.8 and 6.1.1.1)
;
O 0 4 0.011 0.006
;International Tables for Crystallography
(1992, Vol. C, Tables 4.2.6.8 and 6.1.1.1)
;
H 0 94 0.000 0.000
;International Tables for Crystallography
(1992, Vol. C, Table 6.1.1.2)
;
Cl 0 2 0.148 0.159
;International Tables for Crystallography
(1992, Vol. C, Tables 4.2.6.8 and 6.1.1.1)
;

loop_
_geom_angle_atom_site_label_1
_geom_angle_atom_site_label_2
_geom_angle_atom_site_label_3
_geom_angle
_geom_angle_site_symmetry_1
_geom_angle_site_symmetry_2
_geom_angle_site_symmetry_3
_geom_angle_publ_flag
S(1) Ru(1) S(5) 96.44(9) 1_555 1_555 1_555 yes
S(1) Ru(1) S(6) 166.11(9) 1_555 1_555 1_555 yes
S(1) Ru(1) P(1) 97.42(9) 1_555 1_555 1_555 yes
S(1) Ru(1) N(1) 87.0(2) 1_555 1_555 1_555 yes
S(1) Ru(1) C(1) 90.4(3) 1_555 1_555 1_555 yes
S(5) Ru(1) S(6) 72.36(9) 1_555 1_555 1_555 yes
S(5) Ru(1) P(1) 166.02(9) 1_555 1_555 1_555 yes
S(5) Ru(1) N(1) 84.3(2) 1_555 1_555 1_555 yes
S(5) Ru(1) C(1) 90.4(3) 1_555 1_555 1_555 yes
S(6) Ru(1) P(1) 93.66(8) 1_555 1_555 1_555 yes
S(6) Ru(1) N(1) 83.8(2) 1_555 1_555 1_555 yes
S(6) Ru(1) C(1) 97.7(3) 1_555 1_555 1_555 yes
P(1) Ru(1) N(1) 94.5(2) 1_555 1_555 1_555 yes
P(1) Ru(1) C(1) 91.4(3) 1_555 1_555 1_555 yes
N(1) Ru(1) C(1) 173.8(4) 1_555 1_555 1_555 yes
S(4) Ru(2) S(7) 96.19(9) 1_555 1_555 1_555 yes
S(4) Ru(2) S(8) 167.40(9) 1_555 1_555 1_555 yes
S(4) Ru(2) P(2) 88.11(9) 1_555 1_555 1_555 yes
S(4) Ru(2) N(2) 88.0(2) 1_555 1_555 1_555 yes
S(4) Ru(2) C(2) 92.5(3) 1_555 1_555 1_555 yes
S(7) Ru(2) S(8) 72.13(9) 1_555 1_555 1_555 yes
S(7) Ru(2) P(2) 175.16(10) 1_555 1_555 1_555 yes
S(7) Ru(2) N(2) 89.8(2) 1_555 1_555 1_555 yes
S(7) Ru(2) C(2) 84.7(3) 1_555 1_555 1_555 yes
S(8) Ru(2) P(2) 103.76(9) 1_555 1_555 1_555 yes
S(8) Ru(2) N(2) 87.2(2) 1_555 1_555 1_555 yes
S(8) Ru(2) C(2) 91.1(3) 1_555 1_555 1_555 yes
P(2) Ru(2) N(2) 92.6(2) 1_555 1_555 1_555 yes
P(2) Ru(2) C(2) 93.0(3) 1_555 1_555 1_555 yes
N(2) Ru(2) C(2) 174.5(4) 1_555 1_555 1_555 yes
C(45) Cl(1) C(45) 80.992(3) 1_555 1_555 2_665 yes
Ru(1) S(1) S(2) 110.1(1) 1_555 1_555 1_555 yes
S(1) S(2) S(3) 111.4(2) 1_555 1_555 1_555 yes
S(2) S(3) S(4) 111.0(2) 1_555 1_555 1_555 yes
Ru(2) S(4) S(3) 103.2(1) 1_555 1_555 1_555 yes
Ru(1) S(5) C(3) 87.1(3) 1_555 1_555 1_555 yes
Ru(1) S(6) C(3) 87.3(4) 1_555 1_555 1_555 yes
Ru(2) S(7) C(4) 86.9(4) 1_555 1_555 1_555 yes
Ru(2) S(8) C(4) 88.3(4) 1_555 1_555 1_555 yes
Ru(1) P(1) C(9) 116.0(3) 1_555 1_555 1_555 yes
Ru(1) P(1) C(15) 118.5(3) 1_555 1_555 1_555 yes
Ru(1) P(1) C(21) 111.7(3) 1_555 1_555 1_555 yes
C(9) P(1) C(15) 101.5(4) 1_555 1_555 1_555 yes
C(9) P(1) C(21) 101.4(4) 1_555 1_555 1_555 yes
C(15) P(1) C(21) 105.9(4) 1_555 1_555 1_555 yes
Ru(2) P(2) C(27) 115.0(3) 1_555 1_555 1_555 yes
Ru(2) P(2) C(33) 119.8(3) 1_555 1_555 1_555 yes
Ru(2) P(2) C(39) 114.5(3) 1_555 1_555 1_555 yes
C(27) P(2) C(33) 101.7(4) 1_555 1_555 1_555 yes
C(27) P(2) C(39) 101.4(4) 1_555 1_555 1_555 yes
C(33) P(2) C(39) 102.0(5) 1_555 1_555 1_555 yes
Ru(1) N(1) N(2) 122.3(5) 1_555 1_555 1_555 yes
Ru(1) N(1) H(1) 115.4(6) 1_555 1_555 1_555 no
Ru(1) N(1) H(2) 140.6(6) 1_555 1_555 1_555 no
N(2) N(1) H(1) 94.7(6) 1_555 1_555 1_555 no
N(2) N(1) H(2) 91.5(6) 1_555 1_555 1_555 no
H(1) N(1) H(2) 77.2(5) 1_555 1_555 1_555 no
Ru(2) N(2) N(1) 118.7(5) 1_555 1_555 1_555 yes
Ru(2) N(2) H(3) 116.6(5) 1_555 1_555 1_555 no
Ru(2) N(2) H(4) 108.3(6) 1_555 1_555 1_555 no
N(1) N(2) H(3) 96.6(6) 1_555 1_555 1_555 no
N(1) N(2) H(4) 101.2(7) 1_555 1_555 1_555 no
H(3) N(2) H(4) 114.5(7) 1_555 1_555 1_555 no
C(3) N(3) C(5) 120(1) 1_555 1_555 1_555 yes
C(3) N(3) C(6) 120.4(10) 1_555 1_555 1_555 yes
C(5) N(3) C(6) 118.7(10) 1_555 1_555 1_555 yes
C(4) N(4) C(7) 121(1) 1_555 1_555 1_555 yes
C(4) N(4) C(8) 121(1) 1_555 1_555 1_555 yes
C(7) N(4) C(8) 116.6(10) 1_555 1_555 1_555 yes
Ru(1) C(1) O(1) 175.7(9) 1_555 1_555 1_555 yes
Ru(2) C(2) O(2) 174.0(10) 1_555 1_555 1_555 yes
S(5) C(3) S(6) 113.3(6) 1_555 1_555 1_555 yes
S(5) C(3) N(3) 123.9(8) 1_555 1_555 1_555 yes
S(6) C(3) N(3) 122.8(8) 1_555 1_555 1_555 yes
S(7) C(4) S(8) 112.7(6) 1_555 1_555 1_555 yes
S(7) C(4) N(4) 123.9(9) 1_555 1_555 1_555 yes
S(8) C(4) N(4) 123.3(9) 1_555 1_555 1_555 yes
P(1) C(9) C(10) 120.2(8) 1_555 1_555 1_555 yes
P(1) C(9) C(14) 118.6(8) 1_555 1_555 1_555 yes
C(10) C(9) C(14) 121.1(9) 1_555 1_555 1_555 yes
C(9) C(10) C(11) 119.7(10) 1_555 1_555 1_555 yes
C(10) C(11) C(12) 120(1) 1_555 1_555 1_555 yes
C(11) C(12) C(13) 120(1) 1_555 1_555 1_555 yes
C(12) C(13) C(14) 120(1) 1_555 1_555 1_555 yes
C(9) C(14) C(13) 117.7(10) 1_555 1_555 1_555 yes
P(1) C(15) C(16) 117.9(8) 1_555 1_555 1_555 yes
P(1) C(15) C(20) 122.6(8) 1_555 1_555 1_555 yes
C(16) C(15) C(20) 119.5(9) 1_555 1_555 1_555 yes
C(15) C(16) C(17) 119(1) 1_555 1_555 1_555 yes
C(16) C(17) C(18) 121(1) 1_555 1_555 1_555 yes
C(17) C(18) C(19) 119(1) 1_555 1_555 1_555 yes
C(18) C(19) C(20) 119(1) 1_555 1_555 1_555 yes
C(15) C(20) C(19) 121(1) 1_555 1_555 1_555 yes
P(1) C(21) C(22) 116.8(8) 1_555 1_555 1_555 yes
P(1) C(21) C(26) 122.5(8) 1_555 1_555 1_555 yes
C(22) C(21) C(26) 120.4(10) 1_555 1_555 1_555 yes
C(21) C(22) C(23) 120(1) 1_555 1_555 1_555 yes
C(22) C(23) C(24) 118(1) 1_555 1_555 1_555 yes
C(23) C(24) C(25) 120(1) 1_555 1_555 1_555 yes
C(24) C(25) C(26) 120(1) 1_555 1_555 1_555 yes
C(21) C(26) C(25) 119.0(10) 1_555 1_555 1_555 yes
P(2) C(27) C(28) 120.7(8) 1_555 1_555 1_555 yes
P(2) C(27) C(32) 118.7(8) 1_555 1_555 1_555 yes
C(28) C(27) C(32) 120.6(9) 1_555 1_555 1_555 yes
C(27) C(28) C(29) 118(1) 1_555 1_555 1_555 yes
C(28) C(29) C(30) 121(1) 1_555 1_555 1_555 yes
C(29) C(30) C(31) 119(1) 1_555 1_555 1_555 yes
C(30) C(31) C(32) 119(1) 1_555 1_555 1_555 yes
C(27) C(32) C(31) 120.2(10) 1_555 1_555 1_555 yes
P(2) C(33) C(34) 122.8(8) 1_555 1_555 1_555 yes
P(2) C(33) C(38) 117.3(8) 1_555 1_555 1_555 yes
C(34) C(33) C(38) 119.8(10) 1_555 1_555 1_555 yes
C(33) C(34) C(35) 120(1) 1_555 1_555 1_555 yes
C(34) C(35) C(36) 120(1) 1_555 1_555 1_555 yes
C(35) C(36) C(37) 119(1) 1_555 1_555 1_555 yes
C(36) C(37) C(38) 120(1) 1_555 1_555 1_555 yes
C(33) C(38) C(37) 118(1) 1_555 1_555 1_555 yes
P(2) C(39) C(40) 117.8(8) 1_555 1_555 1_555 yes
P(2) C(39) C(44) 123.7(8) 1_555 1_555 1_555 yes
C(40) C(39) C(44) 118(1) 1_555 1_555 1_555 yes
C(39) C(40) C(41) 120(1) 1_555 1_555 1_555 yes
C(40) C(41) C(42) 119(1) 1_555 1_555 1_555 yes
C(41) C(42) C(43) 118(1) 1_555 1_555 1_555 yes
C(42) C(43) C(44) 120(1) 1_555 1_555 1_555 yes
C(39) C(44) C(43) 121(1) 1_555 1_555 1_555 yes
Cl(1) C(45) Cl(1) 99.008(3) 1_555 1_555 2_665 yes

loop_
_geom_bond_atom_site_label_1
_geom_bond_atom_site_label_2
_geom_bond_distance
_geom_bond_site_symmetry_1
_geom_bond_site_symmetry_2
_geom_bond_publ_flag
Ru(1) S(1) 2.389(3) 1_555 1_555 yes
Ru(1) S(5) 2.437(3) 1_555 1_555 yes
Ru(1) S(6) 2.414(3) 1_555 1_555 yes
Ru(1) P(1) 2.322(3) 1_555 1_555 yes
Ru(1) N(1) 2.222(8) 1_555 1_555 yes
Ru(1) C(1) 1.79(1) 1_555 1_555 yes
Ru(2) S(4) 2.407(3) 1_555 1_555 yes
Ru(2) S(7) 2.453(3) 1_555 1_555 yes
Ru(2) S(8) 2.428(3) 1_555 1_555 yes
Ru(2) P(2) 2.341(3) 1_555 1_555 yes
Ru(2) N(2) 2.228(8) 1_555 1_555 yes
Ru(2) C(2) 1.82(1) 1_555 1_555 yes
Cl(1) C(45) 1.810 1_555 1_555 yes
Cl(1) C(45) 1.6365(1) 1_555 2_665 yes
S(1) S(2) 2.058(4) 1_555 1_555 yes
S(2) S(3) 2.066(4) 1_555 1_555 yes
S(3) S(4) 2.069(4) 1_555 1_555 yes
S(5) C(3) 1.70(1) 1_555 1_555 yes
S(6) C(3) 1.726(10) 1_555 1_555 yes
S(7) C(4) 1.74(1) 1_555 1_555 yes
S(8) C(4) 1.71(1) 1_555 1_555 yes
P(1) C(9) 1.852(9) 1_555 1_555 yes
P(1) C(15) 1.833(10) 1_555 1_555 yes
P(1) C(21) 1.836(10) 1_555 1_555 yes
P(2) C(27) 1.855(10) 1_555 1_555 yes
P(2) C(33) 1.85(1) 1_555 1_555 yes
P(2) C(39) 1.851(10) 1_555 1_555 yes
O(1) C(1) 1.19(1) 1_555 1_555 yes
O(2) C(2) 1.16(1) 1_555 1_555 yes
N(1) N(2) 1.48(1) 1_555 1_555 yes
N(3) C(3) 1.33(1) 1_555 1_555 yes
N(3) C(5) 1.50(1) 1_555 1_555 yes
N(3) C(6) 1.48(1) 1_555 1_555 yes
N(4) C(4) 1.32(1) 1_555 1_555 yes
N(4) C(7) 1.50(1) 1_555 1_555 yes
N(4) C(8) 1.46(2) 1_555 1_555 yes
C(9) C(10) 1.40(1) 1_555 1_555 yes
C(9) C(14) 1.39(1) 1_555 1_555 yes
C(10) C(11) 1.40(1) 1_555 1_555 yes
C(11) C(12) 1.38(2) 1_555 1_555 yes
C(12) C(13) 1.38(2) 1_555 1_555 yes
C(13) C(14) 1.43(1) 1_555 1_555 yes
C(15) C(16) 1.42(1) 1_555 1_555 yes
C(15) C(20) 1.38(1) 1_555 1_555 yes
C(16) C(17) 1.41(1) 1_555 1_555 yes
C(17) C(18) 1.39(2) 1_555 1_555 yes
C(18) C(19) 1.42(2) 1_555 1_555 yes
C(19) C(20) 1.41(2) 1_555 1_555 yes
C(21) C(22) 1.41(1) 1_555 1_555 yes
C(21) C(26) 1.39(1) 1_555 1_555 yes
C(22) C(23) 1.43(2) 1_555 1_555 yes
C(23) C(24) 1.41(2) 1_555 1_555 yes
C(24) C(25) 1.39(2) 1_555 1_555 yes
C(25) C(26) 1.43(1) 1_555 1_555 yes
C(27) C(28) 1.41(1) 1_555 1_555 yes
C(27) C(32) 1.39(1) 1_555 1_555 yes
C(28) C(29) 1.41(1) 1_555 1_555 yes
C(29) C(30) 1.40(2) 1_555 1_555 yes
C(30) C(31) 1.39(2) 1_555 1_555 yes
C(31) C(32) 1.42(1) 1_555 1_555 yes
C(33) C(34) 1.39(1) 1_555 1_555 yes
C(33) C(38) 1.40(1) 1_555 1_555 yes
C(34) C(35) 1.37(2) 1_555 1_555 yes
C(35) C(36) 1.38(2) 1_555 1_555 yes
C(36) C(37) 1.39(2) 1_555 1_555 yes
C(37) C(38) 1.42(2) 1_555 1_555 yes
C(39) C(40) 1.38(1) 1_555 1_555 yes
C(39) C(44) 1.37(1) 1_555 1_555 yes
C(40) C(41) 1.39(2) 1_555 1_555 yes
C(41) C(42) 1.41(2) 1_555 1_555 yes
C(42) C(43) 1.35(2) 1_555 1_555 yes
C(43) C(44) 1.37(2) 1_555 1_555 yes
